data_4034050
loop_
_publ_author_name
'Bi, Hong-Yan'
'Du, Min'
'Pan, Cheng-Xue'
'Xiao, Yuhong'
'Su, Gui-Fa'
'Mo, Dong-Liang'

_publ_section_title
;
 Nickel(II)-Catalyzed [5 + 1] Annulation of 2-Carbonyl-1-propargylindoles
 with Hydroxylamine To Synthesize Pyrazino[1,2-<i>a</i>]indole-2-oxides in
 Water.
;
_journal_issue 16
_journal_name_full 'The Journal of organic chemistry'
_journal_page_first 9859
_journal_page_last 9868
_journal_paper_doi 10.1021/acs.joc.9b00784
_journal_volume 84
_journal_year 2019
_chemical_formula_moiety 'C13 H12 N2 O'
_chemical_formula_sum 'C13 H12 N2 O'
_chemical_formula_weight 212.25
_space_group_crystal_system orthorhombic
_space_group_IT_number 19
_space_group_name_Hall 'P 2ac 2ab'
_space_group_name_H-M_alt 'P 21 21 21'
_atom_sites_solution_hydrogens geom
_atom_sites_solution_primary direct
_audit_creation_date 2018-11-22
_audit_creation_method
;
Olex2 1.2
(compiled 2018.05.29 svn.r3508 for OlexSys, GUI svn.r5506)
;
_cell_angle_alpha 90
_cell_angle_beta 90
_cell_angle_gamma 90
_cell_formula_units_Z 4
_cell_length_a 7.0218(15)
_cell_length_b 11.174(2)
_cell_length_c 13.221(3)
_cell_measurement_reflns_used 5389
_cell_measurement_temperature 296(2)
_cell_measurement_theta_max 27.22
_cell_measurement_theta_min 2.39
_cell_volume 1037.3(4)
_computing_cell_refinement 'SAINT v8.27A (Bruker, 2012)'
_computing_data_reduction 'SAINT v8.27A (Bruker, 2012)'
_computing_molecular_graphics 'Olex2 (Dolomanov et al., 2009)'
_computing_publication_material 'Olex2 (Dolomanov et al., 2009)'
_computing_structure_refinement 'XL (Sheldrick, 2008)'
_computing_structure_solution 'XS (Sheldrick, 2008)'
_diffrn_ambient_temperature 296.15
_diffrn_measured_fraction_theta_full 1.000
_diffrn_measured_fraction_theta_max 1.000
_diffrn_measurement_device_type 'Bruker APEX-II CCD'
_diffrn_measurement_method '\f and \w scans'
_diffrn_radiation_monochromator graphite
_diffrn_radiation_type MoK\a
_diffrn_radiation_wavelength 0.71073
_diffrn_reflns_av_R_equivalents 0.0251
_diffrn_reflns_av_unetI/netI 0.0168
_diffrn_reflns_Laue_measured_fraction_full 1.000
_diffrn_reflns_Laue_measured_fraction_max 1.000
_diffrn_reflns_limit_h_max 9
_diffrn_reflns_limit_h_min -9
_diffrn_reflns_limit_k_max 14
_diffrn_reflns_limit_k_min -14
_diffrn_reflns_limit_l_max 17
_diffrn_reflns_limit_l_min -17
_diffrn_reflns_number 13898
_diffrn_reflns_point_group_measured_fraction_full 1.000
_diffrn_reflns_point_group_measured_fraction_max 1.000
_diffrn_reflns_theta_full 25.242
_diffrn_reflns_theta_max 27.657
_diffrn_reflns_theta_min 2.386
_diffrn_standards_number 0
_exptl_absorpt_coefficient_mu 0.088
_exptl_absorpt_correction_type none
_exptl_crystal_colour 'clear light colourless'
_exptl_crystal_colour_lustre clear
_exptl_crystal_colour_modifier light
_exptl_crystal_colour_primary colourless
_exptl_crystal_density_diffrn 1.359
_exptl_crystal_description block
_exptl_crystal_F_000 448
_refine_diff_density_max 0.130
_refine_diff_density_min -0.210
_refine_diff_density_rms 0.037
_refine_ls_abs_structure_details
;
 Flack x determined using 809 quotients [(I+)-(I-)]/[(I+)+(I-)]
 (Parsons, Flack and Wagner, Acta Cryst. B69 (2013) 249-259).
;
_refine_ls_abs_structure_Flack -0.2(5)
_refine_ls_extinction_method none
_refine_ls_goodness_of_fit_ref 1.041
_refine_ls_hydrogen_treatment constr
_refine_ls_matrix_type full
_refine_ls_number_parameters 147
_refine_ls_number_reflns 2434
_refine_ls_number_restraints 0
_refine_ls_restrained_S_all 1.041
_refine_ls_R_factor_all 0.0442
_refine_ls_R_factor_gt 0.0355
_refine_ls_shift/su_max 0.001
_refine_ls_shift/su_mean 0.000
_refine_ls_structure_factor_coef Fsqd
_refine_ls_weighting_details 'w=1/[\s^2^(Fo^2^)+(0.0548P)^2^+0.1098P] where P=(Fo^2^+2Fc^2^)/3'
_refine_ls_weighting_scheme calc
_refine_ls_wR_factor_gt 0.0923
_refine_ls_wR_factor_ref 0.1001
_reflns_Friedel_coverage 0.712
_reflns_Friedel_fraction_full 1.000
_reflns_Friedel_fraction_max 0.999
_reflns_number_gt 2096
_reflns_number_total 2434
_reflns_threshold_expression 'I > 2\s(I)'
_cod_data_source_file jo9b00784_si_002.cif
_cod_data_source_block aaaa
_cod_original_cell_volume 1037.4(4)
_cod_database_code 4034050
_shelx_shelxl_version_number 2014/7
_shelx_space_group_comment
;
The symmetry employed for this shelxl refinement is uniquely defined
by the following loop, which should always be used as a source of
symmetry information in preference to the above space-group names.
They are only intended as comments.
;
_olex2_refinement_description
;
1. Fixed Uiso
 At 1.2 times of:
  All C(H) groups
 At 1.5 times of:
  All C(H,H,H) groups
2.a Aromatic/amide H refined with riding coordinates:
 C4(H4), C6(H6), C7(H7), C8(H8), C9(H9), C11(H11)
2.b Idealised Me refined as rotating group:
 C1(H1A,H1B,H1C), C13(H13A,H13B,H13C)
;
_olex2_submission_special_instructions 'No special instructions were received'

loop_
_space_group_symop_operation_xyz
'x, y, z'
'-x+1/2, -y, z+1/2'
'x+1/2, -y+1/2, -z'
'-x, y+1/2, -z+1/2'

loop_
_atom_site_label
_atom_site_type_symbol
_atom_site_fract_x
_atom_site_fract_y
_atom_site_fract_z
_atom_site_U_iso_or_equiv
_atom_site_adp_type
_atom_site_occupancy
_atom_site_site_symmetry_order
_atom_site_calc_flag
_atom_site_refinement_flags_posn
O1 O -0.1374(2) -1.04956(12) -1.21095(10) 0.0550(4) Uani 1 1 d .
N1 N -0.1336(2) -0.96934(13) -1.13898(11) 0.0399(3) Uani 1 1 d .
N2 N -0.1383(2) -0.81112(12) -0.98127(10) 0.0353(3) Uani 1 1 d .
C1 C -0.1234(4) -0.81609(19) -1.26802(13) 0.0521(5) Uani 1 1 d .
H1A H -0.0459 -0.8708 -1.3060 0.078 Uiso 1 1 calc GR
H1B H -0.0716 -0.7368 -1.2734 0.078 Uiso 1 1 calc GR
H1C H -0.2508 -0.8168 -1.2944 0.078 Uiso 1 1 calc GR
C2 C -0.1265(3) -0.85293(15) -1.16032(12) 0.0374(4) Uani 1 1 d .
C3 C -0.1269(3) -0.76852(15) -1.08070(13) 0.0359(4) Uani 1 1 d .
C4 C -0.1192(3) -0.64583(17) -1.07903(15) 0.0450(4) Uani 1 1 d .
H4 H -0.1110 -0.5955 -1.1349 0.054 Uiso 1 1 calc R
C5 C -0.1260(3) -0.61029(16) -0.97599(15) 0.0423(4) Uani 1 1 d .
C6 C -0.1220(3) -0.49881(18) -0.92634(19) 0.0560(5) Uani 1 1 d .
H6 H -0.1144 -0.4281 -0.9632 0.067 Uiso 1 1 calc R
C7 C -0.1294(4) -0.4962(2) -0.82253(19) 0.0620(6) Uani 1 1 d .
H7 H -0.1255 -0.4228 -0.7894 0.074 Uiso 1 1 calc R
C8 C -0.1426(3) -0.60077(19) -0.76564(16) 0.0567(5) Uani 1 1 d .
H8 H -0.1481 -0.5955 -0.6955 0.068 Uiso 1 1 calc R
C9 C -0.1478(3) -0.71190(19) -0.81073(15) 0.0475(5) Uani 1 1 d .
H9 H -0.1576 -0.7818 -0.7730 0.057 Uiso 1 1 calc R
C10 C -0.1378(3) -0.71387(15) -0.91586(14) 0.0374(4) Uani 1 1 d .
C11 C -0.1433(3) -0.93130(15) -0.96171(13) 0.0407(4) Uani 1 1 d .
H11 H -0.1498 -0.9580 -0.8952 0.049 Uiso 1 1 calc R
C12 C -0.1390(3) -1.01088(16) -1.03759(14) 0.0428(4) Uani 1 1 d .
C13 C -0.1383(5) -1.14344(17) -1.02417(17) 0.0658(7) Uani 1 1 d .
H13A H -0.2486 -1.1770 -1.0563 0.099 Uiso 1 1 calc GR
H13B H -0.1406 -1.1622 -0.9533 0.099 Uiso 1 1 calc GR
H13C H -0.0254 -1.1763 -1.0542 0.099 Uiso 1 1 calc GR

loop_
_atom_site_aniso_label
_atom_site_aniso_U_11
_atom_site_aniso_U_22
_atom_site_aniso_U_33
_atom_site_aniso_U_23
_atom_site_aniso_U_13
_atom_site_aniso_U_12
O1 0.0732(9) 0.0478(7) 0.0439(7) -0.0164(6) 0.0073(8) -0.0042(8)
N1 0.0430(8) 0.0388(8) 0.0379(7) -0.0059(6) 0.0057(8) -0.0020(8)
N2 0.0369(7) 0.0335(7) 0.0355(7) -0.0024(6) 0.0028(7) 0.0003(7)
C1 0.0602(12) 0.0572(11) 0.0389(9) 0.0034(8) -0.0011(10) -0.0023(11)
C2 0.0356(8) 0.0403(9) 0.0363(8) 0.0004(7) 0.0011(8) -0.0018(9)
C3 0.0323(8) 0.0373(9) 0.0380(8) 0.0025(7) 0.0009(9) -0.0013(8)
C4 0.0481(10) 0.0358(9) 0.0509(10) 0.0052(8) -0.0009(11) -0.0024(9)
C5 0.0347(8) 0.0363(9) 0.0559(10) -0.0024(8) -0.0004(9) -0.0016(9)
C6 0.0550(12) 0.0347(9) 0.0783(15) -0.0088(10) 0.0017(14) -0.0023(10)
C7 0.0540(12) 0.0499(11) 0.0820(16) -0.0267(11) 0.0013(14) -0.0016(12)
C8 0.0542(12) 0.0628(13) 0.0529(11) -0.0217(10) -0.0001(11) 0.0012(12)
C9 0.0485(10) 0.0505(10) 0.0435(9) -0.0074(8) 0.0015(9) 0.0023(11)
C10 0.0323(8) 0.0341(8) 0.0458(9) -0.0079(7) 0.0010(9) 0.0009(9)
C11 0.0518(10) 0.0341(8) 0.0364(8) 0.0014(7) 0.0069(9) 0.0028(9)
C12 0.0518(10) 0.0354(9) 0.0412(9) -0.0010(7) 0.0103(10) 0.0005(9)
C13 0.110(2) 0.0345(9) 0.0533(11) -0.0032(9) 0.0196(16) 0.0027(14)

loop_
_atom_type_symbol
_atom_type_description
_atom_type_scat_dispersion_real
_atom_type_scat_dispersion_imag
_atom_type_scat_source
C C 0.0033 0.0016 'International Tables Vol C Tables 4.2.6.8 and 6.1.1.4'
H H 0.0000 0.0000 'International Tables Vol C Tables 4.2.6.8 and 6.1.1.4'
N N 0.0061 0.0033 'International Tables Vol C Tables 4.2.6.8 and 6.1.1.4'
O O 0.0106 0.0060 'International Tables Vol C Tables 4.2.6.8 and 6.1.1.4'

loop_
_geom_angle_atom_site_label_1
_geom_angle_atom_site_label_2
_geom_angle_atom_site_label_3
_geom_angle
O1 N1 C2 121.07(15)
O1 N1 C12 117.56(14)
C2 N1 C12 121.37(14)
C10 N2 C3 108.57(14)
C11 N2 C3 120.83(14)
C11 N2 C10 130.58(16)
N1 C2 C1 118.37(16)
N1 C2 C3 119.59(15)
C3 C2 C1 122.02(16)
N2 C3 C2 118.20(15)
C4 C3 N2 109.07(16)
C4 C3 C2 132.73(17)
C3 C4 C5 107.07(16)
C6 C5 C4 133.94(19)
C10 C5 C4 108.31(16)
C10 C5 C6 117.74(18)
C7 C6 C5 118.9(2)
C6 C7 C8 121.6(2)
C9 C8 C7 121.6(2)
C8 C9 C10 116.42(19)
N2 C10 C5 106.98(15)
N2 C10 C9 129.35(17)
C9 C10 C5 123.67(17)
C12 C11 N2 120.59(16)
N1 C12 C13 115.92(16)
C11 C12 N1 119.37(16)
C11 C12 C13 124.72(18)

loop_
_geom_bond_atom_site_label_1
_geom_bond_atom_site_label_2
_geom_bond_distance
O1 N1 1.3075(18)
N1 C2 1.332(2)
N1 C12 1.419(2)
N2 C3 1.400(2)
N2 C10 1.389(2)
N2 C11 1.368(2)
C1 C2 1.482(2)
C2 C3 1.413(2)
C3 C4 1.372(3)
C4 C5 1.420(3)
C5 C6 1.408(3)
C5 C10 1.407(3)
C6 C7 1.374(3)
C7 C8 1.393(3)
C8 C9 1.378(3)
C9 C10 1.392(3)
C11 C12 1.341(3)
C12 C13 1.492(3)
